data_7106735
loop_
_publ_author_name
'Robert Beck'
'Samuel A. Johnson'

_publ_section_title
;
 Mechanistic Implications of an Asymmetric Intermediate in Catalytic C - C
 Coupling by a Dinuclear Nickel Complex
;
_journal_name_full Chem.Commun.
_journal_page_first 9233
_journal_paper_doi 10.1039/c1cc12657a
_journal_volume 47
_journal_year 2011
_chemical_formula_moiety 'C42 H58 Ni2 P2'
_chemical_formula_sum 'C42 H58 Ni2 P2'
_chemical_formula_weight 742.24
_chemical_name_systematic
;
?
;
_space_group_IT_number 14
_symmetry_cell_setting monoclinic
_symmetry_space_group_name_Hall '-P 2ybc'
_symmetry_space_group_name_H-M 'P 1 21/c 1'
_atom_sites_solution_hydrogens geom
_atom_sites_solution_primary direct
_atom_sites_solution_secondary difmap
_audit_creation_date 2011-01-05T13:59:07-00:00
_audit_creation_method 'WinGX routine CIF_UPDATE'
_cell_angle_alpha 90
_cell_angle_beta 100.710(2)
_cell_angle_gamma 90
_cell_formula_units_Z 4
_cell_length_a 9.1261(14)
_cell_length_b 24.900(4)
_cell_length_c 17.1650(17)
_cell_measurement_reflns_used 6462
_cell_measurement_temperature 173(2)
_cell_measurement_theta_max 17.165
_cell_measurement_theta_min 2.49004
_cell_volume 3832.6(9)
_computing_cell_refinement 'Bruker SAINT'
_computing_data_collection 'Bruker APEX2'
_computing_data_reduction 'Bruker SAINT, SADABS and XPREP'
_computing_molecular_graphics 'Bruker SHELXTL'
_computing_publication_material 'Bruker SHELXTL'
_computing_structure_refinement 'SHELXL-97 (Sheldrick, 1997)'
_computing_structure_solution 'SHELXS-97 (Sheldrick, 2008)'
_diffrn_ambient_temperature 173(2)
_diffrn_measured_fraction_theta_full 0.984
_diffrn_measured_fraction_theta_max 0.984
_diffrn_measurement_device_type 'Bruker APEX-II CCD'
_diffrn_measurement_method '\w scans'
_diffrn_radiation_monochromator graphite
_diffrn_radiation_type MoK\a
_diffrn_radiation_wavelength 0.71073
_diffrn_reflns_av_R_equivalents 0.0748
_diffrn_reflns_av_unetI/netI 0.064
_diffrn_reflns_limit_h_max 11
_diffrn_reflns_limit_h_min -11
_diffrn_reflns_limit_k_max 32
_diffrn_reflns_limit_k_min -32
_diffrn_reflns_limit_l_max 21
_diffrn_reflns_limit_l_min -21
_diffrn_reflns_number 42451
_diffrn_reflns_theta_full 27.5
_diffrn_reflns_theta_max 27.5
_diffrn_reflns_theta_min 2.27
_diffrn_standards_number 0
_exptl_absorpt_coefficient_mu 1.094
_exptl_absorpt_correction_T_max 0.7716
_exptl_absorpt_correction_T_min 0.6388
_exptl_absorpt_correction_type multi-scan
_exptl_absorpt_process_details 'SADABS; Bruker 2002'
_exptl_crystal_colour green
_exptl_crystal_density_diffrn 1.286
_exptl_crystal_density_method 'not measured'
_exptl_crystal_description needles
_exptl_crystal_F_000 1584
_exptl_crystal_size_max 0.45
_exptl_crystal_size_mid 0.4
_exptl_crystal_size_min 0.25
_refine_diff_density_max 0.703
_refine_diff_density_min -0.335
_refine_diff_density_rms 0.081
_refine_ls_extinction_method none
_refine_ls_goodness_of_fit_ref 1.06
_refine_ls_hydrogen_treatment constr
_refine_ls_matrix_type full
_refine_ls_number_parameters 486
_refine_ls_number_reflns 8665
_refine_ls_number_restraints 0
_refine_ls_restrained_S_all 1.06
_refine_ls_R_factor_all 0.0811
_refine_ls_R_factor_gt 0.0523
_refine_ls_shift/su_max 0.001
_refine_ls_shift/su_mean 0
_refine_ls_structure_factor_coef Fsqd
_refine_ls_weighting_details 'calc w=1/[\s^2^(Fo^2^)+(0.0318P)^2^+3.9501P] where P=(Fo^2^+2Fc^2^)/3'
_refine_ls_weighting_scheme calc
_refine_ls_wR_factor_gt 0.098
_refine_ls_wR_factor_ref 0.1123
_reflns_number_gt 6373
_reflns_number_total 8665
_reflns_threshold_expression >2sigma(I)
_cod_data_source_file c1cc12657a.txt
_cod_data_source_block sad
_cod_original_cell_volume 3832.7(9)
_cod_original_sg_symbol_H-M P2(1)/c
_cod_database_code 7106735

loop_
_symmetry_equiv_pos_as_xyz
'x, y, z'
'-x, y+1/2, -z+1/2'
'-x, -y, -z'
'x, -y-1/2, z-1/2'

loop_
_atom_site_label
_atom_site_type_symbol
_atom_site_fract_x
_atom_site_fract_y
_atom_site_fract_z
_atom_site_U_iso_or_equiv
_atom_site_adp_type
_atom_site_occupancy
_atom_site_symmetry_multiplicity
_atom_site_calc_flag
_atom_site_refinement_flags
_atom_site_disorder_assembly
_atom_site_disorder_group
Ni1 Ni 0.26037(4) 0.353765(16) 0.78390(2) 0.02266(11) Uani 1 1 d . A .
Ni2 Ni 0.26981(4) 0.444497(16) 0.75078(2) 0.02310(11) Uani 1 1 d . A .
P1 P 0.33958(9) 0.27194(3) 0.81104(5) 0.02420(19) Uani 1 1 d . . .
P2 P 0.31943(11) 0.52730(4) 0.79011(6) 0.0338(2) Uani 1 1 d . . .
C1 C 0.3178(3) 0.38078(12) 0.68856(18) 0.0223(7) Uani 1 1 d . . .
C2 C 0.4529(4) 0.40964(12) 0.6896(2) 0.0263(7) Uani 1 1 d . A .
H2 H 0.5105 0.419 0.7382 0.032 Uiso 1 1 calc R . .
C3 C 0.5021(4) 0.42442(13) 0.6200(2) 0.0322(8) Uani 1 1 d . . .
H3 H 0.5919 0.4427 0.6231 0.039 Uiso 1 1 calc R A .
C4 C 0.4188(4) 0.41213(14) 0.5477(2) 0.0341(8) Uani 1 1 d . A .
H4 H 0.451 0.422 0.5014 0.041 Uiso 1 1 calc R . .
C5 C 0.2846(4) 0.38454(13) 0.54412(19) 0.0291(8) Uani 1 1 d . . .
H5 H 0.2278 0.3763 0.4948 0.035 Uiso 1 1 calc R A .
C6 C 0.2338(3) 0.36911(12) 0.61137(18) 0.0227(7) Uani 1 1 d . A .
C7 C 0.0954(3) 0.33622(12) 0.60438(18) 0.0234(7) Uani 1 1 d . . .
C8 C 0.0942(4) 0.28399(13) 0.57446(19) 0.0302(8) Uani 1 1 d . A .
H8 H 0.1776 0.2713 0.5563 0.036 Uiso 1 1 calc R . .
C9 C -0.0283(4) 0.25080(14) 0.5713(2) 0.0355(8) Uani 1 1 d . . .
H9 H -0.0273 0.2163 0.5507 0.043 Uiso 1 1 calc R A .
C10 C -0.1517(4) 0.26895(15) 0.5988(2) 0.0363(9) Uani 1 1 d . A .
H10 H -0.2316 0.246 0.5999 0.044 Uiso 1 1 calc R . .
C11 C -0.1565(4) 0.32125(14) 0.6246(2) 0.0322(8) Uani 1 1 d . . .
H11 H -0.2415 0.3337 0.6414 0.039 Uiso 1 1 calc R A .
C12 C -0.0358(4) 0.35574(13) 0.62583(18) 0.0254(7) Uani 1 1 d . A .
C13 C -0.0629(3) 0.41452(13) 0.63535(19) 0.0257(7) Uani 1 1 d . . .
C14 C -0.0998(4) 0.44376(14) 0.5650(2) 0.0324(8) Uani 1 1 d . A .
H14 H -0.0904 0.4275 0.5174 0.039 Uiso 1 1 calc R . .
C15 C -0.1497(4) 0.49600(14) 0.5643(2) 0.0356(8) Uani 1 1 d . . .
H15 H -0.1707 0.5151 0.517 0.043 Uiso 1 1 calc R A .
C16 C -0.1682(4) 0.51961(14) 0.6340(2) 0.0351(8) Uani 1 1 d . A .
H16 H -0.207 0.5542 0.6338 0.042 Uiso 1 1 calc R . .
C17 C -0.1291(4) 0.49206(13) 0.7044(2) 0.0307(8) Uani 1 1 d . . .
H17 H -0.1406 0.5087 0.7514 0.037 Uiso 1 1 calc R A .
C18 C -0.0725(3) 0.43983(13) 0.70704(19) 0.0249(7) Uani 1 1 d . A .
C19 C -0.0187(4) 0.41349(12) 0.78542(19) 0.0246(7) Uani 1 1 d . . .
C20 C -0.1163(4) 0.39420(14) 0.8310(2) 0.0333(8) Uani 1 1 d . A .
H20 H -0.2183 0.3954 0.8111 0.04 Uiso 1 1 calc R . .
C21 C -0.0653(4) 0.37290(15) 0.9063(2) 0.0360(8) Uani 1 1 d . . .
H21 H -0.1328 0.3599 0.9363 0.043 Uiso 1 1 calc R A .
C22 C 0.0838(4) 0.37128(14) 0.9358(2) 0.0353(8) Uani 1 1 d . A .
H22 H 0.1181 0.3572 0.986 0.042 Uiso 1 1 calc R . .
C23 C 0.1861(4) 0.39074(13) 0.8907(2) 0.0297(8) Uani 1 1 d . . .
H23 H 0.2875 0.389 0.9118 0.036 Uiso 1 1 calc R A .
C24 C 0.1388(4) 0.41307(12) 0.81361(18) 0.0237(7) Uani 1 1 d . A .
C25 C 0.4070(4) 0.26016(14) 0.9190(2) 0.0347(8) Uani 1 1 d . . .
H25 H 0.3178 0.2595 0.9432 0.042 Uiso 1 1 calc R . .
C26 C 0.5038(5) 0.30649(16) 0.9591(2) 0.0533(12) Uani 1 1 d . . .
H26A H 0.5024 0.3065 1.0149 0.08 Uiso 1 1 calc R . .
H26B H 0.4651 0.34 0.9364 0.08 Uiso 1 1 calc R . .
H26C H 0.6044 0.302 0.9511 0.08 Uiso 1 1 calc R . .
C27 C 0.4878(5) 0.20752(16) 0.9421(2) 0.0528(11) Uani 1 1 d . . .
H27A H 0.5796 0.207 0.9224 0.079 Uiso 1 1 calc R . .
H27B H 0.4261 0.1781 0.9197 0.079 Uiso 1 1 calc R . .
H27C H 0.5088 0.2042 0.9988 0.079 Uiso 1 1 calc R . .
C28 C 0.4900(4) 0.24368(14) 0.7647(2) 0.0330(8) Uani 1 1 d . . .
H28 H 0.5118 0.2073 0.7855 0.04 Uiso 1 1 calc R . .
C29 C 0.4442(4) 0.24010(16) 0.6747(2) 0.0448(10) Uani 1 1 d . . .
H29A H 0.4244 0.2755 0.6532 0.067 Uiso 1 1 calc R . .
H29B H 0.3559 0.2185 0.6614 0.067 Uiso 1 1 calc R . .
H29C H 0.5234 0.224 0.653 0.067 Uiso 1 1 calc R . .
C30 C 0.6320(4) 0.27735(17) 0.7862(3) 0.0489(11) Uani 1 1 d . . .
H30A H 0.7058 0.2642 0.7578 0.073 Uiso 1 1 calc R . .
H30B H 0.6694 0.2748 0.8421 0.073 Uiso 1 1 calc R . .
H30C H 0.6098 0.3142 0.7721 0.073 Uiso 1 1 calc R . .
C31 C 0.1810(4) 0.22516(13) 0.7805(2) 0.0306(8) Uani 1 1 d . . .
H31 H 0.1462 0.2316 0.7237 0.037 Uiso 1 1 calc R . .
C32 C 0.0509(4) 0.24045(17) 0.8202(3) 0.0513(11) Uani 1 1 d . . .
H32A H -0.0352 0.2196 0.7979 0.077 Uiso 1 1 calc R . .
H32B H 0.0289 0.2779 0.8118 0.077 Uiso 1 1 calc R . .
H32C H 0.0769 0.2335 0.8761 0.077 Uiso 1 1 calc R . .
C33 C 0.2103(4) 0.16477(14) 0.7884(3) 0.0480(11) Uani 1 1 d . . .
H33A H 0.2215 0.1545 0.8431 0.072 Uiso 1 1 calc R . .
H33B H 0.2999 0.1562 0.7693 0.072 Uiso 1 1 calc R . .
H33C H 0.1279 0.1456 0.7578 0.072 Uiso 1 1 calc R . .
C34A C 0.4772(9) 0.5320(3) 0.8739(5) 0.047(2) Uani 0.571(10) 1 d P A 1
H34A H 0.4321 0.5308 0.9214 0.056 Uiso 0.571(10) 1 calc PR A 1
C35A C 0.5656(15) 0.5828(7) 0.8814(11) 0.059(4) Uani 0.571(10) 1 d P A 1
H35A H 0.6424 0.5811 0.9279 0.088 Uiso 0.571(10) 1 calc PR A 1
H35B H 0.5011 0.6126 0.8857 0.088 Uiso 0.571(10) 1 calc PR A 1
H35C H 0.6102 0.5873 0.8354 0.088 Uiso 0.571(10) 1 calc PR A 1
C36A C 0.576(3) 0.4833(9) 0.8796(16) 0.055(6) Uani 0.571(10) 1 d P A 1
H36A H 0.6246 0.4821 0.8346 0.083 Uiso 0.571(10) 1 calc PR A 1
H36B H 0.5167 0.4515 0.8805 0.083 Uiso 0.571(10) 1 calc PR A 1
H36C H 0.6497 0.4851 0.9274 0.083 Uiso 0.571(10) 1 calc PR A 1
C34B C 0.5337(11) 0.5218(4) 0.8310(6) 0.036(3) Uani 0.429(10) 1 d P A 2
H34B H 0.5803 0.5102 0.7869 0.043 Uiso 0.429(10) 1 calc PR A 2
C35B C 0.619(2) 0.5713(12) 0.8672(17) 0.086(7) Uani 0.429(10) 1 d P A 2
H35D H 0.5974 0.5776 0.9191 0.13 Uiso 0.429(10) 1 calc PR A 2
H35E H 0.5886 0.6019 0.8341 0.13 Uiso 0.429(10) 1 calc PR A 2
H35F H 0.7239 0.5655 0.871 0.13 Uiso 0.429(10) 1 calc PR A 2
C36B C 0.554(4) 0.4753(15) 0.893(2) 0.063(9) Uani 0.429(10) 1 d P A 2
H36D H 0.6587 0.4703 0.9137 0.094 Uiso 0.429(10) 1 calc PR A 2
H36E H 0.5136 0.4427 0.8679 0.094 Uiso 0.429(10) 1 calc PR A 2
H36F H 0.5037 0.4841 0.9356 0.094 Uiso 0.429(10) 1 calc PR A 2
C37 C 0.3375(4) 0.57814(14) 0.7149(2) 0.0382(9) Uani 1 1 d . A .
H37 H 0.3749 0.6115 0.7419 0.046 Uiso 1 1 calc R . .
C38 C 0.1866(6) 0.58941(19) 0.6626(3) 0.0742(16) Uani 1 1 d . . .
H38A H 0.1991 0.6142 0.6215 0.111 Uiso 1 1 calc R A .
H38B H 0.1206 0.6046 0.6941 0.111 Uiso 1 1 calc R . .
H38C H 0.145 0.5565 0.6391 0.111 Uiso 1 1 calc R . .
C39 C 0.4466(6) 0.56002(18) 0.6631(3) 0.0807(18) Uani 1 1 d . . .
H39A H 0.4093 0.5282 0.6346 0.121 Uiso 1 1 calc R A .
H39B H 0.5416 0.5525 0.6959 0.121 Uiso 1 1 calc R . .
H39C H 0.4578 0.588 0.6261 0.121 Uiso 1 1 calc R . .
C41A C 0.1633(9) 0.5639(3) 0.8335(4) 0.0283(17) Uani 0.571(10) 1 d P A 1
H41A H 0.0713 0.5626 0.7936 0.034 Uiso 0.571(10) 1 calc PR A 1
C42A C 0.1928(10) 0.6219(5) 0.8582(8) 0.047(3) Uani 0.571(10) 1 d P A 1
H42A H 0.1029 0.6379 0.869 0.071 Uiso 0.571(10) 1 calc PR A 1
H42B H 0.2255 0.6413 0.8162 0.071 Uiso 0.571(10) 1 calc PR A 1
H42C H 0.2688 0.6234 0.9051 0.071 Uiso 0.571(10) 1 calc PR A 1
C43A C 0.134(2) 0.5350(7) 0.9087(11) 0.099(7) Uani 0.571(10) 1 d P A 1
H43A H 0.2251 0.5332 0.947 0.149 Uiso 0.571(10) 1 calc PR A 1
H43B H 0.0983 0.4993 0.8952 0.149 Uiso 0.571(10) 1 calc PR A 1
H43C H 0.0607 0.5546 0.9306 0.149 Uiso 0.571(10) 1 calc PR A 1
C41B C 0.251(2) 0.5572(5) 0.8699(11) 0.071(5) Uani 0.429(10) 1 d P A 2
H41B H 0.3217 0.5444 0.9161 0.086 Uiso 0.429(10) 1 calc PR A 2
C42B C 0.270(2) 0.6199(7) 0.8771(12) 0.085(7) Uani 0.429(10) 1 d P A 2
H42D H 0.197 0.637 0.8373 0.128 Uiso 0.429(10) 1 calc PR A 2
H42E H 0.368 0.6296 0.8697 0.128 Uiso 0.429(10) 1 calc PR A 2
H42F H 0.2559 0.6312 0.9287 0.128 Uiso 0.429(10) 1 calc PR A 2
C43B C 0.1101(14) 0.5373(9) 0.8860(12) 0.056(7) Uani 0.429(10) 1 d P A 2
H43D H 0.0942 0.5513 0.9359 0.084 Uiso 0.429(10) 1 calc PR A 2
H43E H 0.1125 0.4988 0.8883 0.084 Uiso 0.429(10) 1 calc PR A 2
H43F H 0.0304 0.5487 0.8447 0.084 Uiso 0.429(10) 1 calc PR A 2

loop_
_atom_site_aniso_label
_atom_site_aniso_U_11
_atom_site_aniso_U_22
_atom_site_aniso_U_33
_atom_site_aniso_U_23
_atom_site_aniso_U_13
_atom_site_aniso_U_12
Ni1 0.0250(2) 0.0197(2) 0.0239(2) 0.00210(17) 0.00615(17) 0.00101(17)
Ni2 0.0257(2) 0.0193(2) 0.0253(2) -0.00008(17) 0.00722(17) -0.00079(17)
P1 0.0247(4) 0.0210(4) 0.0272(4) 0.0035(3) 0.0056(3) 0.0008(3)
P2 0.0451(6) 0.0239(5) 0.0318(5) -0.0038(4) 0.0058(4) -0.0085(4)
C1 0.0243(16) 0.0179(15) 0.0257(17) 0.0020(12) 0.0077(13) 0.0043(13)
C2 0.0264(17) 0.0230(17) 0.0302(18) -0.0037(14) 0.0070(14) -0.0002(13)
C3 0.0322(19) 0.0222(17) 0.046(2) 0.0000(15) 0.0173(17) -0.0027(14)
C4 0.041(2) 0.033(2) 0.034(2) 0.0017(16) 0.0205(17) 0.0032(16)
C5 0.0326(19) 0.0306(19) 0.0253(18) 0.0005(14) 0.0086(14) 0.0039(15)
C6 0.0230(16) 0.0203(16) 0.0255(17) -0.0009(13) 0.0061(13) 0.0047(12)
C7 0.0263(17) 0.0236(16) 0.0198(16) -0.0015(13) 0.0031(13) -0.0002(13)
C8 0.0328(19) 0.0282(18) 0.0300(19) -0.0058(14) 0.0071(15) 0.0045(15)
C9 0.043(2) 0.0271(19) 0.035(2) -0.0073(15) 0.0036(17) -0.0029(16)
C10 0.0305(19) 0.037(2) 0.040(2) -0.0045(17) 0.0022(16) -0.0110(16)
C11 0.0302(19) 0.033(2) 0.033(2) -0.0008(15) 0.0055(15) 0.0015(15)
C12 0.0292(17) 0.0255(17) 0.0200(16) -0.0012(13) 0.0006(13) 0.0001(14)
C13 0.0201(16) 0.0236(17) 0.0334(19) 0.0011(14) 0.0054(14) 0.0009(13)
C14 0.0304(19) 0.037(2) 0.0293(19) 0.0029(15) 0.0052(15) 0.0019(16)
C15 0.034(2) 0.034(2) 0.040(2) 0.0129(16) 0.0090(16) 0.0037(16)
C16 0.0300(19) 0.0226(18) 0.052(2) 0.0055(16) 0.0065(17) 0.0034(15)
C17 0.0246(17) 0.0265(18) 0.041(2) -0.0023(15) 0.0066(15) 0.0018(14)
C18 0.0179(15) 0.0243(16) 0.0333(18) 0.0006(14) 0.0070(13) -0.0002(13)
C19 0.0270(17) 0.0187(16) 0.0285(17) -0.0042(13) 0.0066(14) 0.0007(13)
C20 0.0266(18) 0.036(2) 0.040(2) -0.0029(16) 0.0111(16) -0.0013(15)
C21 0.038(2) 0.042(2) 0.032(2) 0.0022(16) 0.0178(16) -0.0050(17)
C22 0.048(2) 0.035(2) 0.0243(18) 0.0045(15) 0.0101(16) -0.0010(17)
C23 0.0292(18) 0.0297(19) 0.0300(19) -0.0005(14) 0.0052(15) 0.0018(14)
C24 0.0269(17) 0.0196(16) 0.0262(17) -0.0004(13) 0.0092(14) 0.0012(13)
C25 0.035(2) 0.040(2) 0.0281(19) 0.0105(16) 0.0043(15) 0.0015(16)
C26 0.060(3) 0.045(3) 0.044(2) -0.0024(19) -0.017(2) 0.012(2)
C27 0.067(3) 0.042(2) 0.044(2) 0.0152(19) -0.004(2) -0.001(2)
C28 0.032(2) 0.0276(18) 0.042(2) 0.0036(15) 0.0124(16) 0.0092(15)
C29 0.049(2) 0.045(2) 0.044(2) -0.0002(18) 0.0197(19) 0.0120(19)
C30 0.034(2) 0.056(3) 0.061(3) 0.008(2) 0.018(2) 0.0030(19)
C31 0.0311(19) 0.0254(18) 0.035(2) 0.0029(15) 0.0064(15) -0.0045(14)
C32 0.031(2) 0.047(3) 0.079(3) -0.010(2) 0.019(2) -0.0090(18)
C33 0.042(2) 0.025(2) 0.076(3) -0.0008(19) 0.008(2) -0.0066(17)
C34A 0.045(5) 0.053(5) 0.037(5) -0.008(4) -0.006(4) -0.001(4)
C35A 0.044(8) 0.053(6) 0.069(8) -0.019(5) -0.015(7) -0.009(6)
C36A 0.043(8) 0.055(9) 0.066(13) -0.022(10) 0.008(7) -0.003(7)
C34B 0.041(6) 0.049(6) 0.017(5) -0.011(4) 0.001(4) -0.017(4)
C35B 0.058(14) 0.10(2) 0.093(14) -0.011(12) -0.002(13) -0.037(12)
C36B 0.041(13) 0.087(15) 0.051(11) 0.018(9) -0.016(11) -0.004(10)
C37 0.049(2) 0.0207(17) 0.048(2) -0.0033(16) 0.0171(19) -0.0069(16)
C38 0.098(4) 0.051(3) 0.065(3) 0.012(2) -0.009(3) 0.005(3)
C39 0.119(5) 0.045(3) 0.103(4) -0.010(3) 0.083(4) -0.017(3)
C41A 0.034(4) 0.028(4) 0.022(4) -0.007(3) 0.004(3) 0.005(3)
C42A 0.036(5) 0.035(4) 0.071(6) -0.018(4) 0.011(5) -0.004(5)
C43A 0.205(19) 0.038(7) 0.077(11) -0.018(6) 0.085(11) -0.022(9)
C41B 0.118(14) 0.032(6) 0.080(11) -0.017(7) 0.058(10) -0.009(8)
C42B 0.100(14) 0.060(9) 0.120(16) -0.052(10) 0.086(14) -0.038(11)
C43B 0.012(5) 0.083(13) 0.073(13) -0.056(10) 0.008(6) 0.005(5)

loop_
_atom_type_symbol
_atom_type_description
_atom_type_scat_dispersion_real
_atom_type_scat_dispersion_imag
_atom_type_scat_source
C C 0.0033 0.0016 'International Tables Vol C Tables 4.2.6.8 and 6.1.1.4'
H H 0 0 'International Tables Vol C Tables 4.2.6.8 and 6.1.1.4'
Ni Ni 0.3393 1.1124 'International Tables Vol C Tables 4.2.6.8 and 6.1.1.4'
P P 0.1023 0.0942 'International Tables Vol C Tables 4.2.6.8 and 6.1.1.4'

loop_
_geom_angle_atom_site_label_1
_geom_angle_atom_site_label_2
_geom_angle_atom_site_label_3
_geom_angle
_geom_angle_site_symmetry_1
_geom_angle_site_symmetry_3
_geom_angle_publ_flag
C1 Ni1 C24 102.29(13) . . ?
C1 Ni1 P1 112.02(9) . . ?
C24 Ni1 P1 145.53(10) . . ?
C1 Ni1 C23 135.56(12) . . ?
C24 Ni1 C23 38.57(12) . . ?
P1 Ni1 C23 110.10(9) . . ?
C1 Ni1 Ni2 55.12(9) . . ?
C24 Ni1 Ni2 52.11(9) . . ?
P1 Ni1 Ni2 158.31(3) . . ?
C23 Ni1 Ni2 80.44(8) . . ?
C24 Ni2 C1 101.36(13) . . ?
C24 Ni2 P2 108.98(10) . . ?
C1 Ni2 P2 148.83(9) . . ?
C24 Ni2 C2 133.10(12) . . ?
C1 Ni2 C2 37.83(11) . . ?
P2 Ni2 C2 111.69(9) . . ?
C24 Ni2 Ni1 54.10(9) . . ?
C1 Ni2 Ni1 52.11(9) . . ?
P2 Ni2 Ni1 148.26(3) . . ?
C2 Ni2 Ni1 78.99(8) . . ?
C28 P1 C31 104.01(16) . . ?
C28 P1 C25 103.50(16) . . ?
C31 P1 C25 106.15(16) . . ?
C28 P1 Ni1 120.43(12) . . ?
C31 P1 Ni1 108.39(11) . . ?
C25 P1 Ni1 113.20(12) . . ?
C41B P2 C37 110.2(5) . . ?
C37 P2 C34A 110.2(3) . . ?
C37 P2 C41A 96.5(3) . . ?
C34A P2 C41A 101.1(3) . . ?
C41B P2 C34B 103.1(7) . . ?
C37 P2 C34B 94.9(3) . . ?
C41B P2 Ni2 123.4(4) . . ?
C37 P2 Ni2 118.18(12) . . ?
C34A P2 Ni2 112.8(2) . . ?
C41A P2 Ni2 115.7(2) . . ?
C34B P2 Ni2 100.4(3) . . ?
C2 C1 C6 115.3(3) . . ?
C2 C1 Ni1 122.4(2) . . ?
C6 C1 Ni1 122.1(2) . . ?
C2 C1 Ni2 82.44(19) . . ?
C6 C1 Ni2 121.4(2) . . ?
Ni1 C1 Ni2 72.77(11) . . ?
C3 C2 C1 122.4(3) . . ?
C3 C2 Ni2 131.7(2) . . ?
C1 C2 Ni2 59.73(16) . . ?
C3 C2 H2 118.8 . . ?
C1 C2 H2 118.8 . . ?
Ni2 C2 H2 80.4 . . ?
C4 C3 C2 120.2(3) . . ?
C4 C3 H3 119.9 . . ?
C2 C3 H3 119.9 . . ?
C3 C4 C5 119.1(3) . . ?
C3 C4 H4 120.4 . . ?
C5 C4 H4 120.4 . . ?
C6 C5 C4 122.0(3) . . ?
C6 C5 H5 119 . . ?
C4 C5 H5 119 . . ?
C5 C6 C1 120.9(3) . . ?
C5 C6 C7 119.9(3) . . ?
C1 C6 C7 119.0(3) . . ?
C8 C7 C12 118.1(3) . . ?
C8 C7 C6 119.3(3) . . ?
C12 C7 C6 122.7(3) . . ?
C9 C8 C7 121.4(3) . . ?
C9 C8 H8 119.3 . . ?
C7 C8 H8 119.3 . . ?
C10 C9 C8 119.8(3) . . ?
C10 C9 H9 120.1 . . ?
C8 C9 H9 120.1 . . ?
C9 C10 C11 119.8(3) . . ?
C9 C10 H10 120.1 . . ?
C11 C10 H10 120.1 . . ?
C10 C11 C12 121.0(3) . . ?
C10 C11 H11 119.5 . . ?
C12 C11 H11 119.5 . . ?
C11 C12 C7 119.5(3) . . ?
C11 C12 C13 117.2(3) . . ?
C7 C12 C13 122.2(3) . . ?
C14 C13 C18 118.7(3) . . ?
C14 C13 C12 115.7(3) . . ?
C18 C13 C12 125.1(3) . . ?
C15 C14 C13 121.7(3) . . ?
C15 C14 H14 119.1 . . ?
C13 C14 H14 119.1 . . ?
C16 C15 C14 119.4(3) . . ?
C16 C15 H15 120.3 . . ?
C14 C15 H15 120.3 . . ?
C15 C16 C17 119.9(3) . . ?
C15 C16 H16 120.1 . . ?
C17 C16 H16 120.1 . . ?
C16 C17 C18 121.8(3) . . ?
C16 C17 H17 119.1 . . ?
C18 C17 H17 119.1 . . ?
C17 C18 C13 118.3(3) . . ?
C17 C18 C19 119.7(3) . . ?
C13 C18 C19 122.0(3) . . ?
C20 C19 C24 121.4(3) . . ?
C20 C19 C18 121.7(3) . . ?
C24 C19 C18 116.7(3) . . ?
C19 C20 C21 121.3(3) . . ?
C19 C20 H20 119.3 . . ?
C21 C20 H20 119.3 . . ?
C22 C21 C20 119.6(3) . . ?
C22 C21 H21 120.2 . . ?
C20 C21 H21 120.2 . . ?
C21 C22 C23 120.4(3) . . ?
C21 C22 H22 119.8 . . ?
C23 C22 H22 119.8 . . ?
C22 C23 C24 121.9(3) . . ?
C22 C23 Ni1 129.4(2) . . ?
C24 C23 Ni1 59.45(17) . . ?
C22 C23 H23 119.1 . . ?
C24 C23 H23 119.1 . . ?
Ni1 C23 H23 82.5 . . ?
C23 C24 C19 115.4(3) . . ?
C23 C24 Ni2 124.6(2) . . ?
C19 C24 Ni2 119.9(2) . . ?
C23 C24 Ni1 81.98(19) . . ?
C19 C24 Ni1 119.8(2) . . ?
Ni2 C24 Ni1 73.78(11) . . ?
C27 C25 C26 108.7(3) . . ?
C27 C25 P1 116.7(3) . . ?
C26 C25 P1 112.5(3) . . ?
C27 C25 H25 106.1 . . ?
C26 C25 H25 106.1 . . ?
P1 C25 H25 106.1 . . ?
C25 C26 H26A 109.5 . . ?
C25 C26 H26B 109.5 . . ?
H26A C26 H26B 109.5 . . ?
C25 C26 H26C 109.5 . . ?
H26A C26 H26C 109.5 . . ?
H26B C26 H26C 109.5 . . ?
C25 C27 H27A 109.5 . . ?
C25 C27 H27B 109.5 . . ?
H27A C27 H27B 109.5 . . ?
C25 C27 H27C 109.5 . . ?
H27A C27 H27C 109.5 . . ?
H27B C27 H27C 109.5 . . ?
C29 C28 C30 109.6(3) . . ?
C29 C28 P1 111.8(2) . . ?
C30 C28 P1 110.6(3) . . ?
C29 C28 H28 108.2 . . ?
C30 C28 H28 108.2 . . ?
P1 C28 H28 108.2 . . ?
C28 C29 H29A 109.5 . . ?
C28 C29 H29B 109.5 . . ?
H29A C29 H29B 109.5 . . ?
C28 C29 H29C 109.5 . . ?
H29A C29 H29C 109.5 . . ?
H29B C29 H29C 109.5 . . ?
C28 C30 H30A 109.5 . . ?
C28 C30 H30B 109.5 . . ?
H30A C30 H30B 109.5 . . ?
C28 C30 H30C 109.5 . . ?
H30A C30 H30C 109.5 . . ?
H30B C30 H30C 109.5 . . ?
C32 C31 C33 110.1(3) . . ?
C32 C31 P1 110.4(2) . . ?
C33 C31 P1 118.5(3) . . ?
C32 C31 H31 105.6 . . ?
C33 C31 H31 105.6 . . ?
P1 C31 H31 105.6 . . ?
C31 C32 H32A 109.5 . . ?
C31 C32 H32B 109.5 . . ?
H32A C32 H32B 109.5 . . ?
C31 C32 H32C 109.5 . . ?
H32A C32 H32C 109.5 . . ?
H32B C32 H32C 109.5 . . ?
C31 C33 H33A 109.5 . . ?
C31 C33 H33B 109.5 . . ?
H33A C33 H33B 109.5 . . ?
C31 C33 H33C 109.5 . . ?
H33A C33 H33C 109.5 . . ?
H33B C33 H33C 109.5 . . ?
C35A C34A C36A 111.7(13) . . ?
C35A C34A P2 116.9(9) . . ?
C36A C34A P2 111.8(11) . . ?
C35A C34A H34A 105 . . ?
C36A C34A H34A 105 . . ?
P2 C34A H34A 105 . . ?
C35B C34B C36B 109.5(19) . . ?
C35B C34B P2 119.3(11) . . ?
C36B C34B P2 106.5(14) . . ?
C35B C34B H34B 107 . . ?
C36B C34B H34B 107 . . ?
P2 C34B H34B 107 . . ?
C34B C35B H35D 109.5 . . ?
C34B C35B H35E 109.5 . . ?
H35D C35B H35E 109.5 . . ?
C34B C35B H35F 109.5 . . ?
H35D C35B H35F 109.5 . . ?
H35E C35B H35F 109.5 . . ?
C34B C36B H36D 109.5 . . ?
C34B C36B H36E 109.5 . . ?
H36D C36B H36E 109.5 . . ?
C34B C36B H36F 109.5 . . ?
H36D C36B H36F 109.5 . . ?
H36E C36B H36F 109.5 . . ?
C39 C37 C38 109.2(4) . . ?
C39 C37 P2 111.1(3) . . ?
C38 C37 P2 110.6(3) . . ?
C39 C37 H37 108.6 . . ?
C38 C37 H37 108.6 . . ?
P2 C37 H37 108.6 . . ?
C37 C38 H38A 109.5 . . ?
C37 C38 H38B 109.5 . . ?
H38A C38 H38B 109.5 . . ?
C37 C38 H38C 109.5 . . ?
H38A C38 H38C 109.5 . . ?
H38B C38 H38C 109.5 . . ?
C37 C39 H39A 109.5 . . ?
C37 C39 H39B 109.5 . . ?
H39A C39 H39B 109.5 . . ?
C37 C39 H39C 109.5 . . ?
H39A C39 H39C 109.5 . . ?
H39B C39 H39C 109.5 . . ?
C42A C41A C43A 105.0(9) . . ?
C42A C41A P2 116.6(6) . . ?
C43A C41A P2 110.7(8) . . ?
C42A C41A H41A 108.1 . . ?
C43A C41A H41A 108.1 . . ?
P2 C41A H41A 108.1 . . ?
C43B C41B C42B 114.4(13) . . ?
C43B C41B P2 117.3(12) . . ?
C42B C41B P2 115.3(10) . . ?
C43B C41B H41B 102.2 . . ?
C42B C41B H41B 102.2 . . ?
P2 C41B H41B 102.2 . . ?
C41B C42B H42D 109.5 . . ?
C41B C42B H42E 109.5 . . ?
H42D C42B H42E 109.5 . . ?
C41B C42B H42F 109.5 . . ?
H42D C42B H42F 109.5 . . ?
H42E C42B H42F 109.5 . . ?
C41B C43B H43D 109.5 . . ?
C41B C43B H43E 109.5 . . ?
H43D C43B H43E 109.5 . . ?
C41B C43B H43F 109.5 . . ?
H43D C43B H43F 109.5 . . ?
H43E C43B H43F 109.5 . . ?

loop_
_geom_bond_atom_site_label_1
_geom_bond_atom_site_label_2
_geom_bond_distance
_geom_bond_site_symmetry_2
_geom_bond_publ_flag
Ni1 C1 1.930(3) . ?
Ni1 C24 1.970(3) . ?
Ni1 P1 2.1831(10) . ?
Ni1 C23 2.265(3) . ?
Ni1 Ni2 2.3352(6) . ?
Ni2 C24 1.919(3) . ?
Ni2 C1 2.006(3) . ?
Ni2 P2 2.1905(10) . ?
Ni2 C2 2.302(3) . ?
P1 C28 1.848(3) . ?
P1 C31 1.856(3) . ?
P1 C25 1.864(3) . ?
P2 C41B 1.773(11) . ?
P2 C37 1.838(4) . ?
P2 C34A 1.840(7) . ?
P2 C41A 1.952(8) . ?
P2 C34B 1.956(10) . ?
C1 C2 1.424(4) . ?
C1 C6 1.432(4) . ?
C2 C3 1.402(4) . ?
C2 H2 0.93 . ?
C3 C4 1.364(5) . ?
C3 H3 0.93 . ?
C4 C5 1.395(5) . ?
C4 H4 0.93 . ?
C5 C6 1.376(4) . ?
C5 H5 0.93 . ?
C6 C7 1.492(4) . ?
C7 C8 1.398(4) . ?
C7 C12 1.403(4) . ?
C8 C9 1.384(5) . ?
C8 H8 0.93 . ?
C9 C10 1.374(5) . ?
C9 H9 0.93 . ?
C10 C11 1.379(5) . ?
C10 H10 0.93 . ?
C11 C12 1.394(5) . ?
C11 H11 0.93 . ?
C12 C13 1.498(4) . ?
C13 C14 1.397(4) . ?
C13 C18 1.400(4) . ?
C14 C15 1.378(5) . ?
C14 H14 0.93 . ?
C15 C16 1.371(5) . ?
C15 H15 0.93 . ?
C16 C17 1.377(5) . ?
C16 H16 0.93 . ?
C17 C18 1.397(4) . ?
C17 H17 0.93 . ?
C18 C19 1.495(4) . ?
C19 C20 1.377(4) . ?
C19 C24 1.429(4) . ?
C20 C21 1.396(5) . ?
C20 H20 0.93 . ?
C21 C22 1.361(5) . ?
C21 H21 0.93 . ?
C22 C23 1.405(5) . ?
C22 H22 0.93 . ?
C23 C24 1.426(4) . ?
C23 H23 0.93 . ?
C25 C27 1.520(5) . ?
C25 C26 1.536(5) . ?
C25 H25 0.98 . ?
C26 H26A 0.96 . ?
C26 H26B 0.96 . ?
C26 H26C 0.96 . ?
C27 H27A 0.96 . ?
C27 H27B 0.96 . ?
C27 H27C 0.96 . ?
C28 C29 1.526(5) . ?
C28 C30 1.530(5) . ?
C28 H28 0.98 . ?
C29 H29A 0.96 . ?
C29 H29B 0.96 . ?
C29 H29C 0.96 . ?
C30 H30A 0.96 . ?
C30 H30B 0.96 . ?
C30 H30C 0.96 . ?
C31 C32 1.524(5) . ?
C31 C33 1.529(5) . ?
C31 H31 0.98 . ?
C32 H32A 0.96 . ?
C32 H32B 0.96 . ?
C32 H32C 0.96 . ?
C33 H33A 0.96 . ?
C33 H33B 0.96 . ?
C33 H33C 0.96 . ?
C34A C35A 1.49(2) . ?
C34A C36A 1.50(2) . ?
C34A H34A 0.98 . ?
C35A H35A 0.96 . ?
C35A H35B 0.96 . ?
C35A H35C 0.96 . ?
C36A H36A 0.96 . ?
C36A H36B 0.96 . ?
C36A H36C 0.96 . ?
C34B C35B 1.52(3) . ?
C34B C36B 1.56(4) . ?
C34B H34B 0.98 . ?
C35B H35D 0.96 . ?
C35B H35E 0.96 . ?
C35B H35F 0.96 . ?
C36B H36D 0.96 . ?
C36B H36E 0.96 . ?
C36B H36F 0.96 . ?
C37 C39 1.521(5) . ?
C37 C38 1.524(6) . ?
C37 H37 0.98 . ?
C38 H38A 0.96 . ?
C38 H38B 0.96 . ?
C38 H38C 0.96 . ?
C39 H39A 0.96 . ?
C39 H39B 0.96 . ?
C39 H39C 0.96 . ?
C41A C42A 1.517(13) . ?
C41A C43A 1.543(19) . ?
C41A H41A 0.98 . ?
C42A H42A 0.96 . ?
C42A H42B 0.96 . ?
C42A H42C 0.96 . ?
C43A H43A 0.96 . ?
C43A H43B 0.96 . ?
C43A H43C 0.96 . ?
C41B C43B 1.45(2) . ?
C41B C42B 1.57(2) . ?
C41B H41B 0.98 . ?
C42B H42D 0.96 . ?
C42B H42E 0.96 . ?
C42B H42F 0.96 . ?
C43B H43D 0.96 . ?
C43B H43E 0.96 . ?
C43B H43F 0.96 . ?
